data_4314135
loop_
_publ_author_name
'Hyungphil Chun'
'Eckhard Bill'
'Thomas Weyherm\"uller'
'Karl Wieghardt'

_publ_section_title
;
 S =3/2 <--> S =1/2 Spin Crossover Behavior in Five-Coordinate Halido- and
 Pseudohalido-bis(o-iminobenzosemiquinonato)iron(III) Complexes
;
_journal_name_full 'Inorganic Chemistry'
_journal_page_first 5612
_journal_page_last 5620
_journal_paper_doi 10.1021/ic0301526
_journal_volume 42
_journal_year 2003
_chemical_formula_sum 'C40 H50 Fe I N2 O2'
_chemical_formula_weight 773.57
_chemical_name_systematic
;
  ?
;
_space_group_IT_number 14
_symmetry_cell_setting monoclinic
_symmetry_space_group_name_Hall '-P 2ybc'
_symmetry_space_group_name_H-M 'P 1 21/c 1'
_atom_sites_solution_hydrogens geom
_atom_sites_solution_primary direct
_atom_sites_solution_secondary difmap
_audit_creation_method SHELXL-97
_cell_angle_alpha 90.00
_cell_angle_beta 112.68(1)
_cell_angle_gamma 90.00
_cell_formula_units_Z 4
_cell_length_a 13.6151(9)
_cell_length_b 26.707(2)
_cell_length_c 11.7923(9)
_cell_measurement_temperature 295(2)
_cell_volume 3956.3(6)
_computing_cell_refinement 'DENZO, Nonius Collect Software'
_computing_data_collection 'DENZO, Nonius Collect Software'
_computing_data_reduction 'DENZO, Nonius Collect Software'
_computing_structure_refinement 'SHELXL-97 (Sheldrick, 1997)'
_computing_structure_solution 'SHELXS-97 (Sheldrick, 1990)'
_diffrn_ambient_temperature 295(2)
_diffrn_measured_fraction_theta_full 0.899
_diffrn_measured_fraction_theta_max 0.899
_diffrn_measurement_device_type 'Nonius Kappa-CCD'
_diffrn_measurement_method '733 images at 0.8 deg. in \w and 16 sec.'
_diffrn_radiation_monochromator graphite
_diffrn_radiation_source 'rotating anode'
_diffrn_radiation_type MoK\a
_diffrn_radiation_wavelength 0.71073
_diffrn_reflns_av_R_equivalents 0.0472
_diffrn_reflns_av_sigmaI/netI 0.0641
_diffrn_reflns_limit_h_max 19
_diffrn_reflns_limit_h_min -19
_diffrn_reflns_limit_k_max 37
_diffrn_reflns_limit_k_min -37
_diffrn_reflns_limit_l_max 16
_diffrn_reflns_limit_l_min -16
_diffrn_reflns_number 26289
_diffrn_reflns_theta_full 30.52
_diffrn_reflns_theta_max 30.52
_diffrn_reflns_theta_min 2.96
_exptl_absorpt_coefficient_mu 1.195
_exptl_absorpt_correction_T_max 0.8466
_exptl_absorpt_correction_T_min 0.7123
_exptl_absorpt_correction_type 'Gaussian, face-indexed'
_exptl_crystal_colour black
_exptl_crystal_density_diffrn 1.299
_exptl_crystal_density_method 'not measured'
_exptl_crystal_description 'opaque parallalepiped'
_exptl_crystal_F_000 1596
_exptl_crystal_size_max 0.30
_exptl_crystal_size_mid 0.20
_exptl_crystal_size_min 0.14
_refine_diff_density_max 0.585
_refine_diff_density_min -0.707
_refine_diff_density_rms 0.062
_refine_ls_extinction_method none
_refine_ls_goodness_of_fit_ref 1.020
_refine_ls_hydrogen_treatment mixed
_refine_ls_matrix_type full
_refine_ls_number_parameters 427
_refine_ls_number_reflns 11081
_refine_ls_number_restraints 0
_refine_ls_restrained_S_all 1.020
_refine_ls_R_factor_all 0.0962
_refine_ls_R_factor_gt 0.0488
_refine_ls_shift/su_max 0.003
_refine_ls_shift/su_mean 0.000
_refine_ls_structure_factor_coef Fsqd
_refine_ls_weighting_details 'w=1/[\s^2^(Fo^2^)+(0.0226P)^2^+2.9443P] where P=(Fo^2^+2Fc^2^)/3'
_refine_ls_weighting_scheme calc
_refine_ls_wR_factor_gt 0.0924
_refine_ls_wR_factor_ref 0.1101
_reflns_number_gt 6801
_reflns_number_total 11081
_reflns_threshold_expression >2sigma(I)
_cod_data_source_file ic0301526_7.cif
_cod_data_source_block 3@295K
_cod_depositor_comments
;
The following automatic conversions were performed:

'_symmetry_cell_setting' value 'Monoclinic' changed to 'monoclinic'
according to the built-in table from CIF Core dictionary named
'cif_core.dic' version 2.4.1 from 2010-06-29.

Automatic conversion script
Id: cif_fix_values 1646 2011-03-28 12:23:43Z adriana 

The following automatic conversions were performed:

'_refine_ls_weighting_scheme' value 'calc
w=1/[\s^2^(Fo^2^)+(0.0226P)^2^+2.9443P] where P=(Fo^2^+2Fc^2^)/3' was
changed to 'calc'. New tag '_refine_ls_weighting_details' was
created. The value of the new tag was set to
'w=1/[\s^2^(Fo^2^)+(0.0226P)^2^+2.9443P] where P=(Fo^2^+2Fc^2^)/3'.

Automatic conversion script
Id: cif_fix_values 3143 2015-03-26 13:38:13Z robertas 
;
_cod_original_cell_volume 3956.3(5)
_cod_database_code 4314135

loop_
_symmetry_equiv_pos_as_xyz
'x, y, z'
'-x, y+1/2, -z+1/2'
'-x, -y, -z'
'x, -y-1/2, z-1/2'

loop_
_atom_site_label
_atom_site_type_symbol
_atom_site_fract_x
_atom_site_fract_y
_atom_site_fract_z
_atom_site_U_iso_or_equiv
_atom_site_adp_type
_atom_site_occupancy
_atom_site_calc_flag
_atom_site_refinement_flags
_atom_site_disorder_assembly
_atom_site_disorder_group
I1 I 0.33082(2) 0.628737(9) 0.28930(2) 0.06072(9) Uani 1 d . . .
Fe1 Fe 0.42861(3) 0.605787(15) 0.14648(4) 0.04118(11) Uani 1 d . . .
O1 O 0.48083(15) 0.66766(7) 0.11316(17) 0.0433(5) Uani 1 d . . .
N1 N 0.57494(18) 0.59854(8) 0.2571(2) 0.0385(5) Uani 1 d . . .
O2 O 0.40456(15) 0.53549(7) 0.13072(17) 0.0409(4) Uani 1 d . . .
N2 N 0.30999(18) 0.60598(8) -0.0092(2) 0.0385(5) Uani 1 d . . .
C1 C 0.5797(2) 0.67799(10) 0.1810(2) 0.0369(6) Uani 1 d . . .
C2 C 0.6361(2) 0.63923(10) 0.2651(2) 0.0360(6) Uani 1 d . . .
C3 C 0.7430(2) 0.64659(11) 0.3477(3) 0.0424(6) Uani 1 d . . .
H3 H 0.7795 0.6215 0.4023 0.051 Uiso 1 calc R . .
C4 C 0.7913(2) 0.69106(12) 0.3457(3) 0.0467(7) Uani 1 d . . .
C5 C 0.7349(2) 0.72784(11) 0.2567(3) 0.0453(7) Uani 1 d . . .
H5 H 0.7711 0.7570 0.2539 0.054 Uiso 1 calc R . .
C6 C 0.6310(2) 0.72354(10) 0.1747(2) 0.0393(6) Uani 1 d . . .
C7 C 0.5724(2) 0.76447(11) 0.0830(3) 0.0427(7) Uani 1 d . . .
C8 C 0.6440(3) 0.80940(12) 0.0889(3) 0.0618(9) Uani 1 d . . .
H8A H 0.6033 0.8347 0.0324 0.093 Uiso 1 calc R . .
H8B H 0.7019 0.7989 0.0671 0.093 Uiso 1 calc R . .
H8C H 0.6717 0.8228 0.1707 0.093 Uiso 1 calc R . .
C9 C 0.5329(3) 0.74348(12) -0.0488(3) 0.0557(8) Uani 1 d . . .
H9A H 0.4947 0.7691 -0.1060 0.083 Uiso 1 calc R . .
H9B H 0.4866 0.7155 -0.0559 0.083 Uiso 1 calc R . .
H9C H 0.5927 0.7328 -0.0666 0.083 Uiso 1 calc R . .
C10 C 0.4788(3) 0.78334(13) 0.1129(3) 0.0564(8) Uani 1 d . . .
H10A H 0.4401 0.8082 0.0538 0.085 Uiso 1 calc R . .
H10B H 0.5053 0.7978 0.1937 0.085 Uiso 1 calc R . .
H10C H 0.4325 0.7558 0.1100 0.085 Uiso 1 calc R . .
C11 C 0.9053(3) 0.70292(14) 0.4361(3) 0.0621(9) Uani 1 d . . .
C12 C 0.9775(3) 0.7057(3) 0.3672(5) 0.123(2) Uani 1 d . . .
H12A H 0.9558 0.7328 0.3096 0.185 Uiso 1 calc R . .
H12B H 0.9736 0.6748 0.3239 0.185 Uiso 1 calc R . .
H12C H 1.0494 0.7111 0.4241 0.185 Uiso 1 calc R . .
C13 C 0.9474(3) 0.66320(18) 0.5355(4) 0.0982(17) Uani 1 d . . .
H13A H 1.0186 0.6717 0.5898 0.147 Uiso 1 calc R . .
H13B H 0.9477 0.6313 0.4982 0.147 Uiso 1 calc R . .
H13C H 0.9025 0.6616 0.5813 0.147 Uiso 1 calc R . .
C14 C 0.9058(4) 0.75336(17) 0.4982(5) 0.110(2) Uani 1 d . . .
H14A H 0.8832 0.7793 0.4371 0.166 Uiso 1 calc R . .
H14B H 0.9765 0.7605 0.5561 0.166 Uiso 1 calc R . .
H14C H 0.8581 0.7519 0.5404 0.166 Uiso 1 calc R . .
C15 C 0.6213(2) 0.55456(10) 0.3263(2) 0.0371(6) Uani 1 d . . .
C16 C 0.5917(3) 0.53941(12) 0.4204(3) 0.0509(8) Uani 1 d . . .
H16 H 0.5444 0.5586 0.4417 0.061 Uiso 1 calc R . .
C17 C 0.6331(3) 0.49534(13) 0.4830(3) 0.0568(8) Uani 1 d . . .
H17 H 0.6137 0.4852 0.5469 0.068 Uiso 1 calc R . .
C18 C 0.7023(3) 0.46668(12) 0.4516(3) 0.0492(7) Uani 1 d . . .
H18 H 0.7287 0.4368 0.4927 0.059 Uiso 1 calc R . .
C19 C 0.7322(3) 0.48236(12) 0.3596(3) 0.0562(8) Uani 1 d . . .
H19 H 0.7801 0.4633 0.3390 0.067 Uiso 1 calc R . .
C20 C 0.6920(3) 0.52630(12) 0.2965(3) 0.0507(8) Uani 1 d . . .
H20 H 0.7130 0.5367 0.2339 0.061 Uiso 1 calc R . .
C21 C 0.3151(2) 0.52242(10) 0.0431(2) 0.0368(6) Uani 1 d . . .
C22 C 0.2581(2) 0.56203(10) -0.0376(2) 0.0368(6) Uani 1 d . . .
C23 C 0.1566(2) 0.55301(11) -0.1312(3) 0.0411(6) Uani 1 d . . .
H23 H 0.1196 0.5789 -0.1827 0.049 Uiso 1 calc R . .
C24 C 0.1137(2) 0.50632(11) -0.1452(3) 0.0417(6) Uani 1 d . . .
C25 C 0.1755(2) 0.46696(11) -0.0686(3) 0.0423(6) Uani 1 d . . .
H25 H 0.1466 0.4349 -0.0825 0.051 Uiso 1 calc R . .
C26 C 0.2739(2) 0.47266(10) 0.0237(2) 0.0378(6) Uani 1 d . . .
C27 C 0.3385(3) 0.42899(11) 0.1008(3) 0.0476(7) Uani 1 d . . .
C28 C 0.4453(3) 0.42557(15) 0.0851(4) 0.0742(11) Uani 1 d . . .
H28A H 0.4323 0.4213 -0.0003 0.111 Uiso 1 calc R . .
H28B H 0.4852 0.3975 0.1309 0.111 Uiso 1 calc R . .
H28C H 0.4852 0.4558 0.1148 0.111 Uiso 1 calc R . .
C29 C 0.2803(3) 0.37896(12) 0.0616(4) 0.0755(12) Uani 1 d . . .
H29A H 0.2688 0.3723 -0.0226 0.113 Uiso 1 calc R . .
H29B H 0.2129 0.3806 0.0699 0.113 Uiso 1 calc R . .
H29C H 0.3225 0.3526 0.1128 0.113 Uiso 1 calc R . .
C30 C 0.3590(3) 0.43789(13) 0.2367(3) 0.0658(10) Uani 1 d . . .
H30A H 0.3932 0.4697 0.2620 0.099 Uiso 1 calc R . .
H30B H 0.4042 0.4119 0.2857 0.099 Uiso 1 calc R . .
H30C H 0.2926 0.4376 0.2473 0.099 Uiso 1 calc R . .
C31 C 0.0013(2) 0.49423(12) -0.2399(3) 0.0527(8) Uani 1 d . . .
C32 C -0.0523(3) 0.53980(17) -0.3148(4) 0.0982(17) Uani 1 d . . .
H32A H -0.1216 0.5307 -0.3732 0.147 Uiso 1 calc R . .
H32B H -0.0100 0.5522 -0.3577 0.147 Uiso 1 calc R . .
H32C H -0.0592 0.5653 -0.2611 0.147 Uiso 1 calc R . .
C33 C -0.0669(3) 0.4740(2) -0.1751(4) 0.0968(16) Uani 1 d . . .
H33A H -0.0345 0.4444 -0.1301 0.145 Uiso 1 calc R . .
H33B H -0.1364 0.4660 -0.2347 0.145 Uiso 1 calc R . .
H33C H -0.0732 0.4988 -0.1194 0.145 Uiso 1 calc R . .
C34 C 0.0115(4) 0.45437(18) -0.3289(4) 0.0942(16) Uani 1 d . . .
H34A H 0.0450 0.4250 -0.2835 0.141 Uiso 1 calc R . .
H34B H 0.0537 0.4674 -0.3712 0.141 Uiso 1 calc R . .
H34C H -0.0581 0.4458 -0.3876 0.141 Uiso 1 calc R . .
C35 C 0.2763(2) 0.64718(11) -0.0928(3) 0.0428(7) Uani 1 d . . .
C36 C 0.2471(3) 0.69206(12) -0.0580(4) 0.0606(9) Uani 1 d . . .
H36 H 0.2435 0.6954 0.0188 0.073 Uiso 1 calc R . .
C37 C 0.2229(3) 0.73249(14) -0.1383(4) 0.0769(12) Uani 1 d . . .
H37 H 0.2033 0.7629 -0.1146 0.092 Uiso 1 calc R . .
C38 C 0.2275(3) 0.72812(16) -0.2508(4) 0.0792(13) Uani 1 d . . .
H38 H 0.2103 0.7554 -0.3041 0.095 Uiso 1 calc R . .
C39 C 0.2574(3) 0.68355(16) -0.2864(4) 0.0706(11) Uani 1 d . . .
H39 H 0.2610 0.6806 -0.3633 0.085 Uiso 1 calc R . .
C40 C 0.2821(3) 0.64288(13) -0.2068(3) 0.0550(8) Uani 1 d . . .
H40 H 0.3026 0.6127 -0.2304 0.066 Uiso 1 calc R . .

loop_
_atom_site_aniso_label
_atom_site_aniso_U_11
_atom_site_aniso_U_22
_atom_site_aniso_U_33
_atom_site_aniso_U_23
_atom_site_aniso_U_13
_atom_site_aniso_U_12
I1 0.07132(16) 0.05211(13) 0.06024(14) -0.00318(11) 0.02703(11) -0.00195(11)
Fe1 0.0364(2) 0.0366(2) 0.0405(2) 0.00377(17) 0.00379(16) -0.00607(17)
O1 0.0356(10) 0.0420(11) 0.0438(10) 0.0081(9) 0.0061(8) -0.0044(8)
N1 0.0358(12) 0.0373(12) 0.0386(11) 0.0056(10) 0.0102(10) -0.0032(10)
O2 0.0382(10) 0.0368(10) 0.0391(10) 0.0001(8) 0.0055(8) -0.0016(8)
N2 0.0377(12) 0.0355(11) 0.0381(11) 0.0017(10) 0.0099(10) -0.0031(10)
C1 0.0357(14) 0.0388(14) 0.0351(13) 0.0009(11) 0.0122(11) -0.0015(12)
C2 0.0349(14) 0.0374(14) 0.0352(13) -0.0008(11) 0.0129(11) -0.0044(11)
C3 0.0351(14) 0.0438(15) 0.0422(15) 0.0040(13) 0.0081(12) 0.0005(12)
C4 0.0352(15) 0.0509(17) 0.0480(16) -0.0002(14) 0.0097(13) -0.0062(13)
C5 0.0427(16) 0.0411(15) 0.0496(16) 0.0006(13) 0.0149(13) -0.0124(13)
C6 0.0417(15) 0.0369(14) 0.0395(14) -0.0009(12) 0.0158(12) -0.0060(12)
C7 0.0488(17) 0.0368(14) 0.0419(15) 0.0021(12) 0.0169(13) -0.0013(13)
C8 0.074(2) 0.0455(18) 0.065(2) 0.0098(16) 0.0255(18) -0.0074(17)
C9 0.073(2) 0.0502(18) 0.0454(17) 0.0060(15) 0.0240(16) 0.0038(17)
C10 0.065(2) 0.0508(18) 0.0550(18) 0.0083(16) 0.0248(16) 0.0095(16)
C11 0.0390(17) 0.062(2) 0.071(2) 0.0035(18) 0.0054(16) -0.0136(16)
C12 0.045(2) 0.196(6) 0.125(4) 0.024(4) 0.029(3) -0.015(3)
C13 0.058(2) 0.096(3) 0.095(3) 0.025(3) -0.021(2) -0.021(2)
C14 0.089(3) 0.079(3) 0.109(4) -0.017(3) -0.022(3) -0.021(3)
C15 0.0352(14) 0.0374(14) 0.0348(13) 0.0029(11) 0.0090(11) -0.0053(11)
C16 0.0476(17) 0.0533(18) 0.0548(18) 0.0104(15) 0.0229(15) 0.0088(15)
C17 0.061(2) 0.062(2) 0.0506(18) 0.0214(16) 0.0245(16) 0.0034(17)
C18 0.0500(18) 0.0427(16) 0.0478(16) 0.0126(14) 0.0109(14) 0.0025(14)
C19 0.061(2) 0.0524(19) 0.0550(18) -0.0009(16) 0.0226(16) 0.0118(16)
C20 0.060(2) 0.0542(18) 0.0424(15) 0.0079(14) 0.0250(15) 0.0074(16)
C21 0.0353(14) 0.0373(14) 0.0364(13) -0.0012(11) 0.0123(11) -0.0013(11)
C22 0.0342(14) 0.0375(14) 0.0366(13) -0.0030(11) 0.0114(11) -0.0028(11)
C23 0.0359(14) 0.0435(15) 0.0383(14) 0.0013(12) 0.0080(12) -0.0011(12)
C24 0.0343(14) 0.0484(16) 0.0390(14) -0.0041(13) 0.0103(11) -0.0041(12)
C25 0.0441(16) 0.0379(14) 0.0443(15) -0.0058(12) 0.0166(13) -0.0094(12)
C26 0.0407(15) 0.0369(14) 0.0363(13) -0.0019(11) 0.0154(12) -0.0019(12)
C27 0.0525(18) 0.0353(14) 0.0488(16) 0.0003(13) 0.0127(14) -0.0005(13)
C28 0.066(2) 0.063(2) 0.088(3) 0.006(2) 0.024(2) 0.023(2)
C29 0.085(3) 0.0365(17) 0.081(3) 0.0002(17) 0.005(2) -0.0017(18)
C30 0.090(3) 0.054(2) 0.0453(18) 0.0087(16) 0.0173(18) -0.0072(19)
C31 0.0396(16) 0.0565(19) 0.0503(17) -0.0056(15) 0.0044(14) -0.0080(15)
C32 0.063(3) 0.080(3) 0.099(3) 0.010(3) -0.026(2) -0.013(2)
C33 0.047(2) 0.146(5) 0.088(3) 0.000(3) 0.016(2) -0.032(3)
C34 0.070(3) 0.113(4) 0.071(3) -0.039(3) -0.004(2) -0.007(3)
C35 0.0317(13) 0.0414(15) 0.0471(16) 0.0046(13) 0.0060(12) -0.0038(12)
C36 0.060(2) 0.0496(19) 0.070(2) 0.0057(17) 0.0238(18) 0.0134(17)
C37 0.068(3) 0.050(2) 0.103(3) 0.014(2) 0.021(2) 0.0142(19)
C38 0.059(2) 0.067(3) 0.086(3) 0.035(2) -0.001(2) -0.005(2)
C39 0.057(2) 0.080(3) 0.062(2) 0.025(2) 0.0077(18) -0.013(2)
C40 0.0558(19) 0.0557(19) 0.0497(17) 0.0072(15) 0.0163(15) -0.0040(16)

loop_
_atom_type_symbol
_atom_type_description
_atom_type_scat_dispersion_real
_atom_type_scat_dispersion_imag
_atom_type_scat_source
C C 0.0033 0.0016 'International Tables Vol C Tables 4.2.6.8 and 6.1.1.4'
H H 0.0000 0.0000 'International Tables Vol C Tables 4.2.6.8 and 6.1.1.4'
N N 0.0061 0.0033 'International Tables Vol C Tables 4.2.6.8 and 6.1.1.4'
O O 0.0106 0.0060 'International Tables Vol C Tables 4.2.6.8 and 6.1.1.4'
Fe Fe 0.3463 0.8444 'International Tables Vol C Tables 4.2.6.8 and 6.1.1.4'
I I -0.4742 1.8119 'International Tables Vol C Tables 4.2.6.8 and 6.1.1.4'

loop_
_geom_angle_atom_site_label_1
_geom_angle_atom_site_label_2
_geom_angle_atom_site_label_3
_geom_angle
_geom_angle_site_symmetry_1
_geom_angle_site_symmetry_3
_geom_angle_publ_flag
O1 Fe1 O2 154.50(9) . . ?
O1 Fe1 N2 92.51(9) . . ?
O2 Fe1 N2 81.94(9) . . ?
O1 Fe1 N1 81.70(9) . . ?
O2 Fe1 N1 93.51(9) . . ?
N2 Fe1 N1 156.50(10) . . ?
O1 Fe1 I1 104.82(7) . . ?
O2 Fe1 I1 100.64(6) . . ?
N2 Fe1 I1 99.61(7) . . ?
N1 Fe1 I1 103.89(7) . . ?
C1 O1 Fe1 115.97(17) . . ?
C2 N1 C15 119.8(2) . . ?
C2 N1 Fe1 114.56(18) . . ?
C15 N1 Fe1 125.66(17) . . ?
C21 O2 Fe1 114.48(17) . . ?
C22 N2 C35 120.1(2) . . ?
C22 N2 Fe1 113.80(18) . . ?
C35 N2 Fe1 126.08(18) . . ?
O1 C1 C6 124.3(2) . . ?
O1 C1 C2 115.0(2) . . ?
C6 C1 C2 120.7(2) . . ?
N1 C2 C3 126.9(3) . . ?
N1 C2 C1 112.4(2) . . ?
C3 C2 C1 120.6(2) . . ?
C4 C3 C2 118.9(3) . . ?
C3 C4 C5 119.1(3) . . ?
C3 C4 C11 122.2(3) . . ?
C5 C4 C11 118.7(3) . . ?
C6 C5 C4 125.1(3) . . ?
C5 C6 C1 115.4(3) . . ?
C5 C6 C7 123.5(3) . . ?
C1 C6 C7 121.1(2) . . ?
C6 C7 C8 112.2(2) . . ?
C6 C7 C10 109.1(2) . . ?
C8 C7 C10 107.7(3) . . ?
C6 C7 C9 109.7(2) . . ?
C8 C7 C9 107.4(3) . . ?
C10 C7 C9 110.7(3) . . ?
C12 C11 C13 108.7(4) . . ?
C12 C11 C14 109.5(4) . . ?
C13 C11 C14 108.3(4) . . ?
C12 C11 C4 109.4(3) . . ?
C13 C11 C4 111.7(3) . . ?
C14 C11 C4 109.2(3) . . ?
C20 C15 C16 119.7(3) . . ?
C20 C15 N1 120.3(3) . . ?
C16 C15 N1 119.9(3) . . ?
C15 C16 C17 119.5(3) . . ?
C18 C17 C16 120.6(3) . . ?
C19 C18 C17 119.4(3) . . ?
C18 C19 C20 120.7(3) . . ?
C15 C20 C19 120.0(3) . . ?
O2 C21 C26 124.5(2) . . ?
O2 C21 C22 115.4(2) . . ?
C26 C21 C22 120.1(2) . . ?
N2 C22 C23 127.1(3) . . ?
N2 C22 C21 112.3(2) . . ?
C23 C22 C21 120.5(2) . . ?
C24 C23 C22 119.6(3) . . ?
C23 C24 C25 118.5(2) . . ?
C23 C24 C31 122.7(3) . . ?
C25 C24 C31 118.8(3) . . ?
C26 C25 C24 125.3(3) . . ?
C25 C26 C21 115.8(3) . . ?
C25 C26 C27 123.3(3) . . ?
C21 C26 C27 120.9(2) . . ?
C26 C27 C29 111.9(3) . . ?
C26 C27 C30 109.5(3) . . ?
C29 C27 C30 108.4(3) . . ?
C26 C27 C28 109.1(3) . . ?
C29 C27 C28 108.4(3) . . ?
C30 C27 C28 109.6(3) . . ?
C33 C31 C32 109.3(4) . . ?
C33 C31 C34 109.4(4) . . ?
C32 C31 C34 107.9(3) . . ?
C33 C31 C24 109.9(3) . . ?
C32 C31 C24 112.0(3) . . ?
C34 C31 C24 108.3(3) . . ?
C36 C35 C40 119.6(3) . . ?
C36 C35 N2 121.2(3) . . ?
C40 C35 N2 118.9(3) . . ?
C35 C36 C37 119.7(4) . . ?
C38 C37 C36 120.7(4) . . ?
C37 C38 C39 120.2(4) . . ?
C38 C39 C40 119.6(4) . . ?
C35 C40 C39 120.2(4) . . ?

loop_
_geom_bond_atom_site_label_1
_geom_bond_atom_site_label_2
_geom_bond_distance
_geom_bond_site_symmetry_2
_geom_bond_publ_flag
I1 Fe1 2.5911(6) . ?
Fe1 O1 1.8990(19) . ?
Fe1 O2 1.9025(19) . ?
Fe1 N2 1.921(2) . ?
Fe1 N1 1.925(2) . ?
O1 C1 1.303(3) . ?
N1 C2 1.351(3) . ?
N1 C15 1.430(3) . ?
O2 C21 1.305(3) . ?
N2 C22 1.344(3) . ?
N2 C35 1.430(4) . ?
C1 C6 1.419(4) . ?
C1 C2 1.435(4) . ?
C2 C3 1.418(4) . ?
C3 C4 1.362(4) . ?
C4 C5 1.427(4) . ?
C4 C11 1.540(4) . ?
C5 C6 1.375(4) . ?
C6 C7 1.529(4) . ?
C7 C8 1.531(4) . ?
C7 C10 1.531(5) . ?
C7 C9 1.542(4) . ?
C11 C12 1.499(6) . ?
C11 C13 1.520(5) . ?
C11 C14 1.532(6) . ?
C15 C20 1.371(4) . ?
C15 C16 1.379(4) . ?
C16 C17 1.388(4) . ?
C17 C18 1.372(5) . ?
C18 C19 1.363(5) . ?
C19 C20 1.384(4) . ?
C21 C26 1.426(4) . ?
C21 C22 1.435(4) . ?
C22 C23 1.417(4) . ?
C23 C24 1.360(4) . ?
C24 C25 1.430(4) . ?
C24 C31 1.541(4) . ?
C25 C26 1.370(4) . ?
C26 C27 1.531(4) . ?
C27 C29 1.532(4) . ?
C27 C30 1.535(4) . ?
C27 C28 1.538(5) . ?
C31 C33 1.512(5) . ?
C31 C32 1.515(5) . ?
C31 C34 1.538(5) . ?
C35 C36 1.374(4) . ?
C35 C40 1.382(4) . ?
C36 C37 1.389(5) . ?
C37 C38 1.358(6) . ?
C38 C39 1.375(6) . ?
C39 C40 1.389(5) . ?
